data_2203960
loop_
_publ_author_name
'Tkachuk, Andriy V.'
'Mar, Arthur'

_publ_section_title
;
 Cerium cadmium diantimonide, CeCd~0.660~Sb~2~
;
_journal_issue 7
_journal_name_full 'Acta Crystallographica Section E'
_journal_page_first i82
_journal_page_last i83
_journal_paper_doi 10.1107/S1600536804012814
_journal_volume 60
_journal_year 2004
_chemical_formula_iupac 'Ce Cd0.66 Sb2'
_chemical_formula_structural 'Ce Cd0.66 Sb2'
_chemical_formula_sum 'Cd0.66 Ce Sb2'
_chemical_formula_weight 457.81
_chemical_name_common 'cerium cadmium diantimonide'
_chemical_name_systematic 'cerium cadmium diantimonide'
_space_group_IT_number 129
_symmetry_cell_setting tetragonal
_symmetry_space_group_name_Hall '-P 4a 2a'
_symmetry_space_group_name_H-M 'P 4/n m m :2'
_atom_sites_solution_hydrogens none
_atom_sites_solution_primary direct
_atom_sites_solution_secondary difmap
_cell_angle_alpha 90.00
_cell_angle_beta 90.00
_cell_angle_gamma 90.00
_cell_formula_units_Z 2
_cell_length_a 4.3788(3)
_cell_length_b 4.3788(3)
_cell_length_c 10.9062(8)
_cell_measurement_reflns_used 3037
_cell_measurement_temperature 295(2)
_cell_measurement_theta_max 33.10
_cell_measurement_theta_min 4.66
_cell_volume 209.11(3)
_computing_cell_refinement 'SAINT (Bruker, 2003)'
_computing_data_collection 'SMART (Bruker, 1999)'
_computing_data_reduction SAINT
_computing_molecular_graphics 'ATOMS (Dowty, 1999)'
_computing_publication_material SHELXTL
_computing_structure_refinement SHELXTL
_computing_structure_solution 'SHELXTL (Sheldrick, 1997)'
_diffrn_ambient_temperature 295(2)
_diffrn_measured_fraction_theta_full 0.989
_diffrn_measured_fraction_theta_max 0.989
_diffrn_measurement_device_type 'Bruker Platform/SMART 1000 CCD'
_diffrn_measurement_method '\w scans'
_diffrn_radiation_monochromator graphite
_diffrn_radiation_source 'fine-focus sealed tube'
_diffrn_radiation_type MoK\a
_diffrn_radiation_wavelength 0.71073
_diffrn_reflns_av_R_equivalents 0.0461
_diffrn_reflns_av_sigmaI/netI 0.0198
_diffrn_reflns_limit_h_max 6
_diffrn_reflns_limit_h_min -6
_diffrn_reflns_limit_k_max 6
_diffrn_reflns_limit_k_min -6
_diffrn_reflns_limit_l_max 16
_diffrn_reflns_limit_l_min -16
_diffrn_reflns_number 3517
_diffrn_reflns_theta_full 33.10
_diffrn_reflns_theta_max 33.10
_diffrn_reflns_theta_min 1.87
_diffrn_standards_number 0
_exptl_absorpt_coefficient_mu 26.549
_exptl_absorpt_correction_T_max 0.325
_exptl_absorpt_correction_T_min 0.062
_exptl_absorpt_correction_type numerical
_exptl_absorpt_process_details '(SHELXTL; Sheldrick, 1997)'
_exptl_crystal_colour silver
_exptl_crystal_density_diffrn 7.271
_exptl_crystal_density_method 'not measured'
_exptl_crystal_description plate
_exptl_crystal_F_000 383.4
_exptl_crystal_size_max 0.13
_exptl_crystal_size_mid 0.11
_exptl_crystal_size_min 0.04
_refine_diff_density_max 1.145
_refine_diff_density_min -1.492
_refine_ls_extinction_coef 0.0049(7)
_refine_ls_extinction_expression Fc^*^=kFc[1+0.001xFc^2^\l^3^/sin(2\q)]^-1/4^
_refine_ls_extinction_method SHELXL97
_refine_ls_goodness_of_fit_ref 1.198
_refine_ls_matrix_type full
_refine_ls_number_parameters 13
_refine_ls_number_reflns 281
_refine_ls_number_restraints 0
_refine_ls_restrained_S_all 1.198
_refine_ls_R_factor_all 0.0184
_refine_ls_R_factor_gt 0.0179
_refine_ls_shift/su_max 0.000
_refine_ls_shift/su_mean 0.000
_refine_ls_structure_factor_coef Fsqd
_refine_ls_weighting_details 'w=1/[\s^2^(Fo^2^)+(0.0194P)^2^+1.0041P] where P=(Fo^2^+2Fc^2^)/3'
_refine_ls_weighting_scheme calc
_refine_ls_wR_factor_gt 0.0449
_refine_ls_wR_factor_ref 0.0451
_reflns_number_gt 278
_reflns_number_total 281
_reflns_threshold_expression I>2\s(I)
_cod_data_source_file wm6021.cif
_cod_data_source_block I
_cod_original_sg_symbol_H-M 'P 4/n m m'
_cod_database_code 2203960
_cod_database_fobs_code 2203960

loop_
_symmetry_equiv_pos_as_xyz
'x, y, z'
'-x+1/2, -y+1/2, z'
'-y+1/2, x, z'
'y, -x+1/2, z'
'-x, y+1/2, -z'
'x+1/2, -y, -z'
'y+1/2, x+1/2, -z'
'-y, -x, -z'
'-x, -y, -z'
'x-1/2, y-1/2, -z'
'y-1/2, -x, -z'
'-y, x-1/2, -z'
'x, -y-1/2, z'
'-x-1/2, y, z'
'-y-1/2, -x-1/2, z'
'y, x, z'

loop_
_atom_site_label
_atom_site_fract_x
_atom_site_fract_y
_atom_site_fract_z
_atom_site_U_iso_or_equiv
_atom_site_adp_type
_atom_site_calc_flag
_atom_site_refinement_flags
_atom_site_occupancy
_atom_site_type_symbol
Ce 0.2500 0.2500 0.22756(4) 0.00901(14) Uani d S 1 Ce
Cd 0.7500 0.2500 0.5000 0.0258(4) Uani d SP 0.660(4) Cd
Sb1 0.7500 0.2500 0.0000 0.00957(15) Uani d S 1 Sb
Sb2 0.2500 0.2500 0.67455(5) 0.01127(15) Uani d S 1 Sb

loop_
_atom_site_aniso_label
_atom_site_aniso_U_11
_atom_site_aniso_U_22
_atom_site_aniso_U_33
_atom_site_aniso_U_12
_atom_site_aniso_U_13
_atom_site_aniso_U_23
Ce 0.00788(15) 0.00788(15) 0.0113(2) 0.000 0.000 0.000
Cd 0.0331(5) 0.0331(5) 0.0113(5) 0.000 0.000 0.000
Sb1 0.00848(17) 0.00848(17) 0.0118(3) 0.000 0.000 0.000
Sb2 0.00814(17) 0.00814(17) 0.0176(3) 0.000 0.000 0.000

loop_
_atom_type_symbol
_atom_type_description
_atom_type_scat_dispersion_real
_atom_type_scat_dispersion_imag
_atom_type_scat_source
Cd Cd -0.8075 1.2024 'International Tables Vol C Tables 4.2.6.8 and 6.1.1.4'
Sb Sb -0.5866 1.5461 'International Tables Vol C Tables 4.2.6.8 and 6.1.1.4'
Ce Ce -0.2486 2.6331 'International Tables Vol C Tables 4.2.6.8 and 6.1.1.4'

loop_
_geom_angle_atom_site_label_1
_geom_angle_atom_site_label_2
_geom_angle_atom_site_label_3
_geom_angle_site_symmetry_1
_geom_angle_site_symmetry_3
_geom_angle
_geom_angle_publ_flag
Sb2 Ce Sb2 9_666 9_556 141.95(2) no
Sb2 Ce Sb2 9_666 9_566 83.901(7) no
Sb2 Ce Sb2 9_556 9_566 83.901(7) no
Sb2 Ce Sb2 9_666 9_656 83.901(7) no
Sb2 Ce Sb2 9_556 9_656 83.901(7) no
Sb2 Ce Sb2 9_566 9_656 141.95(2) no
Sb2 Ce Sb1 9_666 9_655 133.368(10) no
Sb2 Ce Sb1 9_556 9_655 78.592(10) no
Sb2 Ce Sb1 9_566 9_655 133.368(10) no
Sb2 Ce Sb1 9_656 9_655 78.592(10) no
Sb2 Ce Sb1 9_666 1_455 133.368(10) no
Sb2 Ce Sb1 9_556 1_455 78.592(10) no
Sb2 Ce Sb1 9_566 1_455 78.592(9) no
Sb2 Ce Sb1 9_656 1_455 133.368(10) no
Sb1 Ce Sb1 9_655 1_455 55.781(7) no
Sb2 Ce Sb1 9_666 . 78.592(9) no
Sb2 Ce Sb1 9_556 . 133.368(10) no
Sb2 Ce Sb1 9_566 . 133.368(10) no
Sb2 Ce Sb1 9_656 . 78.592(10) no
Sb1 Ce Sb1 9_655 . 55.781(7) no
Sb1 Ce Sb1 1_455 . 82.836(12) no
Sb2 Ce Sb1 9_666 9_665 78.592(9) no
Sb2 Ce Sb1 9_556 9_665 133.368(10) no
Sb2 Ce Sb1 9_566 9_665 78.592(9) no
Sb2 Ce Sb1 9_656 9_665 133.368(10) no
Sb1 Ce Sb1 9_655 9_665 82.836(12) no
Sb1 Ce Sb1 1_455 9_665 55.781(7) no
Sb1 Ce Sb1 . 9_665 55.781(7) no
Sb2 Ce Cd 9_666 . 48.779(9) no
Sb2 Ce Cd 9_556 . 97.708(13) no
Sb2 Ce Cd 9_566 . 97.708(13) no
Sb2 Ce Cd 9_656 . 48.779(9) no
Sb1 Ce Cd 9_655 . 127.136(4) no
Sb1 Ce Cd 1_455 . 174.966(9) no
Sb1 Ce Cd . . 102.197(6) no
Sb1 Ce Cd 9_665 . 127.136(4) no
Sb2 Ce Cd 9_666 9_666 48.779(9) no
Sb2 Ce Cd 9_556 9_666 97.708(13) no
Sb2 Ce Cd 9_566 9_666 48.779(9) no
Sb2 Ce Cd 9_656 9_666 97.708(13) no
Sb1 Ce Cd 9_655 9_666 174.966(9) no
Sb1 Ce Cd 1_455 9_666 127.136(4) no
Sb1 Ce Cd . 9_666 127.136(4) no
Sb1 Ce Cd 9_665 9_666 102.197(6) no
Cd Ce Cd . 9_666 49.601(6) no
Sb2 Ce Cd 9_666 9_656 97.708(13) no
Sb2 Ce Cd 9_556 9_656 48.779(9) no
Sb2 Ce Cd 9_566 9_656 97.708(13) no
Sb2 Ce Cd 9_656 9_656 48.779(9) no
Sb1 Ce Cd 9_655 9_656 102.197(6) no
Sb1 Ce Cd 1_455 9_656 127.136(4) no
Sb1 Ce Cd . 9_656 127.136(4) no
Sb1 Ce Cd 9_665 9_656 174.966(9) no
Cd Ce Cd . 9_656 49.601(6) no
Cd Ce Cd 9_666 9_656 72.769(10) no
Sb2 Ce Cd 9_666 1_455 97.708(13) no
Sb2 Ce Cd 9_556 1_455 48.779(9) no
Sb2 Ce Cd 9_566 1_455 48.779(9) no
Sb2 Ce Cd 9_656 1_455 97.708(13) no
Sb1 Ce Cd 9_655 1_455 127.136(4) no
Sb1 Ce Cd 1_455 1_455 102.197(6) no
Sb1 Ce Cd . 1_455 174.966(9) no
Sb1 Ce Cd 9_665 1_455 127.136(4) no
Cd Ce Cd . 1_455 72.769(10) no
Cd Ce Cd 9_666 1_455 49.601(6) no
Cd Ce Cd 9_656 1_455 49.601(6) no
Sb2 Cd Sb2 9_656 1_655 115.502(10) no
Sb2 Cd Sb2 9_656 . 115.502(10) no
Sb2 Cd Sb2 1_655 . 97.985(18) no
Sb2 Cd Sb2 9_656 9_666 97.985(18) no
Sb2 Cd Sb2 1_655 9_666 115.502(10) no
Sb2 Cd Sb2 . 9_666 115.502(10) no
Sb2 Cd Cd 9_656 9_766 122.249(5) no
Sb2 Cd Cd 1_655 9_766 57.751(5) no
Sb2 Cd Cd . 9_766 122.249(5) no
Sb2 Cd Cd 9_666 9_766 57.751(5) no
Sb2 Cd Cd 9_656 9_656 57.751(5) no
Sb2 Cd Cd 1_655 9_656 122.249(5) no
Sb2 Cd Cd . 9_656 57.751(5) no
Sb2 Cd Cd 9_666 9_656 122.249(5) no
Cd Cd Cd 9_766 9_656 180.0 no
Sb2 Cd Cd 9_656 9_666 122.249(5) no
Sb2 Cd Cd 1_655 9_666 122.249(5) no
Sb2 Cd Cd . 9_666 57.751(5) no
Sb2 Cd Cd 9_666 9_666 57.751(5) no
Cd Cd Cd 9_766 9_666 90.0 no
Cd Cd Cd 9_656 9_666 90.0 no
Sb2 Cd Cd 9_656 9_756 57.751(5) no
Sb2 Cd Cd 1_655 9_756 57.751(5) no
Sb2 Cd Cd . 9_756 122.249(5) no
Sb2 Cd Cd 9_666 9_756 122.249(5) no
Cd Cd Cd 9_766 9_756 90.0 no
Cd Cd Cd 9_656 9_756 90.0 no
Cd Cd Cd 9_666 9_756 180.0 no
Sb2 Cd Ce 9_656 . 58.113(8) no
Sb2 Cd Ce 1_655 . 167.392(9) no
Sb2 Cd Ce . . 94.623(12) no
Sb2 Cd Ce 9_666 . 58.113(8) no
Cd Cd Ce 9_766 . 114.800(3) no
Cd Cd Ce 9_656 . 65.200(3) no
Cd Cd Ce 9_666 . 65.200(3) no
Cd Cd Ce 9_756 . 114.800(3) no
Sb2 Cd Ce 9_656 9_666 167.392(9) no
Sb2 Cd Ce 1_655 9_666 58.113(8) no
Sb2 Cd Ce . 9_666 58.113(8) no
Sb2 Cd Ce 9_666 9_666 94.623(12) no
Cd Cd Ce 9_766 9_666 65.200(3) no
Cd Cd Ce 9_656 9_666 114.800(3) no
Cd Cd Ce 9_666 9_666 65.200(3) no
Cd Cd Ce 9_756 9_666 114.800(3) no
Ce Cd Ce . 9_666 130.399(6) no
Sb2 Cd Ce 9_656 1_655 58.113(7) no
Sb2 Cd Ce 1_655 1_655 94.623(12) no
Sb2 Cd Ce . 1_655 167.392(9) no
Sb2 Cd Ce 9_666 1_655 58.113(8) no
Cd Cd Ce 9_766 1_655 65.200(3) no
Cd Cd Ce 9_656 1_655 114.800(3) no
Cd Cd Ce 9_666 1_655 114.800(3) no
Cd Cd Ce 9_756 1_655 65.200(3) no
Ce Cd Ce . 1_655 72.769(10) no
Ce Cd Ce 9_666 1_655 130.399(6) no
Sb2 Cd Ce 9_656 9_656 94.623(11) no
Sb2 Cd Ce 1_655 9_656 58.113(8) no
Sb2 Cd Ce . 9_656 58.113(7) no
Sb2 Cd Ce 9_666 9_656 167.392(9) no
Cd Cd Ce 9_766 9_656 114.800(3) no
Cd Cd Ce 9_656 9_656 65.200(3) no
Cd Cd Ce 9_666 9_656 114.800(3) no
Cd Cd Ce 9_756 9_656 65.200(3) no
Ce Cd Ce . 9_656 130.399(6) no
Ce Cd Ce 9_666 9_656 72.769(10) no
Ce Cd Ce 1_655 9_656 130.399(6) no
Sb1 Sb1 Sb1 9_765 9_655 180.0 no
Sb1 Sb1 Sb1 9_765 9_665 90.0 no
Sb1 Sb1 Sb1 9_655 9_665 90.0 no
Sb1 Sb1 Sb1 9_765 9_755 90.0 no
Sb1 Sb1 Sb1 9_655 9_755 90.0 no
Sb1 Sb1 Sb1 9_665 9_755 180.0 no
Sb1 Sb1 Ce 9_765 9_655 117.891(4) no
Sb1 Sb1 Ce 9_655 9_655 62.109(4) no
Sb1 Sb1 Ce 9_665 9_655 117.891(4) no
Sb1 Sb1 Ce 9_755 9_655 62.109(4) no
Sb1 Sb1 Ce 9_765 1_655 62.109(4) no
Sb1 Sb1 Ce 9_655 1_655 117.891(4) no
Sb1 Sb1 Ce 9_665 1_655 117.891(4) no
Sb1 Sb1 Ce 9_755 1_655 62.109(4) no
Ce Sb1 Ce 9_655 1_655 124.219(7) no
Sb1 Sb1 Ce 9_765 9_665 62.109(4) no
Sb1 Sb1 Ce 9_655 9_665 117.891(4) no
Sb1 Sb1 Ce 9_665 9_665 62.109(4) no
Sb1 Sb1 Ce 9_755 9_665 117.891(4) no
Ce Sb1 Ce 9_655 9_665 82.837(12) no
Ce Sb1 Ce 1_655 9_665 124.219(7) no
Sb1 Sb1 Ce 9_765 . 117.891(4) no
Sb1 Sb1 Ce 9_655 . 62.109(4) no
Sb1 Sb1 Ce 9_665 . 62.109(4) no
Sb1 Sb1 Ce 9_755 . 117.891(4) no
Ce Sb1 Ce 9_655 . 124.219(7) no
Ce Sb1 Ce 1_655 . 82.836(12) no
Ce Sb1 Ce 9_665 . 124.219(7) no
Cd Sb2 Cd 9_656 1_455 64.498(10) no
Cd Sb2 Cd 9_656 9_666 97.985(18) no
Cd Sb2 Cd 1_455 9_666 64.498(10) no
Cd Sb2 Cd 9_656 . 64.498(10) no
Cd Sb2 Cd 1_455 . 97.985(18) no
Cd Sb2 Cd 9_666 . 64.498(10) no
Cd Sb2 Ce 9_656 9_666 135.918(10) no
Cd Sb2 Ce 1_455 9_666 135.918(10) no
Cd Sb2 Ce 9_666 9_666 73.108(7) no
Cd Sb2 Ce . 9_666 73.108(7) no
Cd Sb2 Ce 9_656 9_556 73.108(7) no
Cd Sb2 Ce 1_455 9_556 73.108(7) no
Cd Sb2 Ce 9_666 9_556 135.918(10) no
Cd Sb2 Ce . 9_556 135.918(10) no
Ce Sb2 Ce 9_666 9_556 141.95(2) no
Cd Sb2 Ce 9_656 9_656 73.108(7) no
Cd Sb2 Ce 1_455 9_656 135.918(10) no
Cd Sb2 Ce 9_666 9_656 135.918(10) no
Cd Sb2 Ce . 9_656 73.108(7) no
Ce Sb2 Ce 9_666 9_656 83.901(7) no
Ce Sb2 Ce 9_556 9_656 83.901(7) no
Cd Sb2 Ce 9_656 9_566 135.918(10) no
Cd Sb2 Ce 1_455 9_566 73.108(7) no
Cd Sb2 Ce 9_666 9_566 73.108(7) no
Cd Sb2 Ce . 9_566 135.918(10) no
Ce Sb2 Ce 9_666 9_566 83.901(7) no
Ce Sb2 Ce 9_556 9_566 83.901(7) no
Ce Sb2 Ce 9_656 9_566 141.95(2) no

loop_
_geom_bond_atom_site_label_1
_geom_bond_atom_site_label_2
_geom_bond_site_symmetry_2
_geom_bond_distance
_geom_bond_publ_flag
Ce Sb2 9_666 3.2752(3) no
Ce Sb2 9_556 3.2752(3) yes
Ce Sb2 9_566 3.2752(3) no
Ce Sb2 9_656 3.2752(3) no
Ce Sb1 9_655 3.3095(4) no
Ce Sb1 1_455 3.3095(4) no
Ce Sb1 . 3.3095(4) yes
Ce Sb1 9_665 3.3095(4) no
Ce Cd . 3.6908(4) yes
Ce Cd 9_666 3.6908(4) no
Ce Cd 9_656 3.6908(4) no
Ce Cd 1_455 3.6908(4) no
Cd Sb2 9_656 2.9013(4) no
Cd Sb2 1_655 2.9013(4) no
Cd Sb2 . 2.9013(4) yes
Cd Sb2 9_666 2.9013(4) no
Cd Cd 9_766 3.0963(2) no
Cd Cd 9_656 3.0963(2) yes
Cd Cd 9_666 3.0963(2) no
Cd Cd 9_756 3.0963(2) no
Cd Ce 9_666 3.6908(4) no
Cd Ce 1_655 3.6908(4) no
Cd Ce 9_656 3.6908(4) no
Sb1 Sb1 9_765 3.0963(2) no
Sb1 Sb1 9_655 3.0963(2) yes
Sb1 Sb1 9_665 3.0963(2) no
Sb1 Sb1 9_755 3.0963(2) no
Sb1 Ce 9_655 3.3095(4) no
Sb1 Ce 1_655 3.3095(4) no
Sb1 Ce 9_665 3.3095(4) no
Sb2 Cd 9_656 2.9013(4) no
Sb2 Cd 1_455 2.9013(4) no
Sb2 Cd 9_666 2.9013(4) no
Sb2 Ce 9_666 3.2752(3) no
Sb2 Ce 9_556 3.2752(3) no
Sb2 Ce 9_656 3.2752(3) no
Sb2 Ce 9_566 3.2752(3) no
